data_7202571
loop_
_publ_author_name
'Wang, Chuan-Feng'
'Zhu, Zhen-Yu'
'Zhang, Zheng-Xing'
'Chen, Zhen-Xia'
'Zhou, Xi-Geng'

_publ_section_title
;
 Crystal engineering of zinc(ii) and copper(ii) complexes containing
 3,5-dimethylisoxazole-4-carboxylate ligand via O?H?N, C?H?A (A = N, O
 and ?) and bifurcated C?H?N/O interactions
;
_journal_issue 1
_journal_name_full CrystEngComm
_journal_page_first 35
_journal_paper_doi 10.1039/b615091h
_journal_volume 9
_journal_year 2007
_chemical_formula_sum 'C12 H12 Cu N2 O6'
_chemical_formula_weight 343.78
_chemical_name_systematic
;
?
;
_space_group_IT_number 14
_symmetry_cell_setting monoclinic
_symmetry_space_group_name_Hall '-P 2yn'
_symmetry_space_group_name_H-M 'P 1 21/n 1'
_atom_sites_solution_hydrogens geom
_atom_sites_solution_primary direct
_atom_sites_solution_secondary difmap
_audit_creation_method SHELXL-97
_cell_angle_alpha 90.00
_cell_angle_beta 97.236(6)
_cell_angle_gamma 90.00
_cell_formula_units_Z 4
_cell_length_a 10.028(4)
_cell_length_b 12.693(5)
_cell_length_c 11.881(5)
_cell_measurement_temperature 293(2)
_cell_volume 1500.2(11)
_computing_cell_refinement 'Bruker SMART'
_computing_data_collection 'Bruker SMART'
_computing_data_reduction 'Bruker SHELXTL'
_computing_molecular_graphics 'Bruker SHELXTL'
_computing_publication_material 'Bruker SHELXTL'
_computing_structure_refinement 'Bruker SHELXTL'
_computing_structure_solution 'Bruker SHELXTL'
_diffrn_ambient_temperature 293(2)
_diffrn_measured_fraction_theta_full 0.999
_diffrn_measured_fraction_theta_max 0.999
_diffrn_radiation_monochromator graphite
_diffrn_radiation_source 'fine-focus sealed tube'
_diffrn_radiation_type MoK\a
_diffrn_radiation_wavelength 0.71073
_diffrn_reflns_av_R_equivalents 0.0682
_diffrn_reflns_av_sigmaI/netI 0.1667
_diffrn_reflns_limit_h_max 11
_diffrn_reflns_limit_h_min -11
_diffrn_reflns_limit_k_max 14
_diffrn_reflns_limit_k_min -15
_diffrn_reflns_limit_l_max 14
_diffrn_reflns_limit_l_min -6
_diffrn_reflns_number 5993
_diffrn_reflns_theta_full 25.01
_diffrn_reflns_theta_max 25.01
_diffrn_reflns_theta_min 2.36
_exptl_absorpt_coefficient_mu 1.482
_exptl_absorpt_correction_T_max 0.9296
_exptl_absorpt_correction_T_min 0.8906
_exptl_crystal_density_diffrn 1.522
_exptl_crystal_density_method 'not measured'
_exptl_crystal_F_000 700
_exptl_crystal_size_max 0.08
_exptl_crystal_size_mid 0.05
_exptl_crystal_size_min 0.05
_refine_diff_density_max 0.462
_refine_diff_density_min -0.556
_refine_diff_density_rms 0.071
_refine_ls_extinction_method none
_refine_ls_goodness_of_fit_ref 0.642
_refine_ls_hydrogen_treatment mixed
_refine_ls_matrix_type full
_refine_ls_number_parameters 190
_refine_ls_number_reflns 2630
_refine_ls_number_restraints 0
_refine_ls_restrained_S_all 0.642
_refine_ls_R_factor_all 0.1022
_refine_ls_R_factor_gt 0.0405
_refine_ls_shift/su_max 0.000
_refine_ls_shift/su_mean 0.000
_refine_ls_structure_factor_coef Fsqd
_refine_ls_weighting_details 'calc w=1/[\s^2^(Fo^2^)+(0.0444P)^2^+0.0000P] where P=(Fo^2^+2Fc^2^)/3'
_refine_ls_weighting_scheme calc
_refine_ls_wR_factor_gt 0.0741
_refine_ls_wR_factor_ref 0.0853
_reflns_number_gt 1264
_reflns_number_total 2630
_reflns_threshold_expression >2sigma(I)
_cod_data_source_file b615091h.txt
_cod_data_source_block f60331b
_cod_original_cell_volume 1500.4(11)
_cod_original_sg_symbol_H-M P2(1)/n
_cod_database_code 7202571

loop_
_symmetry_equiv_pos_as_xyz
'x, y, z'
'-x+1/2, y+1/2, -z+1/2'
'-x, -y, -z'
'x-1/2, -y-1/2, z-1/2'

loop_
_atom_site_label
_atom_site_type_symbol
_atom_site_fract_x
_atom_site_fract_y
_atom_site_fract_z
_atom_site_U_iso_or_equiv
_atom_site_adp_type
_atom_site_occupancy
_atom_site_symmetry_multiplicity
_atom_site_calc_flag
_atom_site_refinement_flags
_atom_site_disorder_assembly
_atom_site_disorder_group
Cu1 Cu 0.94378(5) 0.06365(4) 0.91668(5) 0.02861(19) Uani 1 1 d . . .
N1 N 0.4585(4) 0.0561(4) 1.1924(4) 0.0455(11) Uani 1 1 d . . .
N2 N 0.8319(4) 0.1553(3) 0.7784(3) 0.0361(11) Uani 1 1 d . . .
O1 O 0.7948(3) 0.0674(3) 1.0127(3) 0.0437(9) Uani 1 1 d . . .
O2 O 0.8858(3) -0.0443(3) 1.1495(3) 0.0460(10) Uani 1 1 d . . .
O3 O 0.6230(3) 0.4270(2) 0.6477(2) 0.0388(8) Uani 1 1 d . . .
O4 O 0.5329(3) 0.3189(2) 0.5059(3) 0.0439(10) Uani 1 1 d . . .
C1 C 0.7907(5) 0.0124(4) 1.1009(4) 0.0374(13) Uani 1 1 d . . .
C2 C 0.6627(5) 0.0127(4) 1.1545(4) 0.0397(13) Uani 1 1 d . . .
C3 C 0.6259(6) -0.0565(5) 1.2366(5) 0.0527(15) Uani 1 1 d . . .
C4 C 0.6977(6) -0.1484(5) 1.2949(5) 0.082(2) Uani 1 1 d . . .
H4A H 0.6433 -0.1787 1.3474 0.123 Uiso 1 1 calc R . .
H4B H 0.7816 -0.1253 1.3351 0.123 Uiso 1 1 calc R . .
H4C H 0.7144 -0.2003 1.2395 0.123 Uiso 1 1 calc R . .
O5 O 0.5027(5) -0.0308(4) 1.2612(4) 0.1072(17) Uani 1 1 d . . .
C5 C 0.5555(6) 0.0799(5) 1.1298(5) 0.0513(15) Uani 1 1 d . . .
C6 C 0.5268(5) 0.1702(4) 1.0505(5) 0.0733(19) Uani 1 1 d . . .
H6A H 0.4390 0.1978 1.0573 0.110 Uiso 1 1 calc R . .
H6B H 0.5301 0.1468 0.9741 0.110 Uiso 1 1 calc R . .
H6C H 0.5928 0.2244 1.0690 0.110 Uiso 1 1 calc R . .
C7 C 0.6079(4) 0.3389(4) 0.5975(4) 0.0314(12) Uani 1 1 d . . .
C8 C 0.6906(5) 0.2492(4) 0.6515(4) 0.0287(11) Uani 1 1 d . . .
C9 C 0.7202(5) 0.1574(4) 0.6010(4) 0.0354(13) Uani 1 1 d . . .
C10 C 0.6812(6) 0.1089(4) 0.4867(4) 0.0651(18) Uani 1 1 d . . .
H10A H 0.7250 0.0419 0.4834 0.098 Uiso 1 1 calc R . .
H10B H 0.7080 0.1544 0.4291 0.098 Uiso 1 1 calc R . .
H10C H 0.5855 0.0991 0.4744 0.098 Uiso 1 1 calc R . .
O6 O 0.8061(3) 0.0991(2) 0.6735(3) 0.0408(9) Uani 1 1 d . . .
C11 C 0.7634(4) 0.2436(4) 0.7634(4) 0.0302(12) Uani 1 1 d . . .
C12 C 0.7666(5) 0.3209(4) 0.8598(4) 0.0416(14) Uani 1 1 d . . .
H12A H 0.8247 0.2947 0.9241 0.062 Uiso 1 1 calc R . .
H12B H 0.6775 0.3297 0.8798 0.062 Uiso 1 1 calc R . .
H12C H 0.7997 0.3875 0.8369 0.062 Uiso 1 1 calc R . .

loop_
_atom_site_aniso_label
_atom_site_aniso_U_11
_atom_site_aniso_U_22
_atom_site_aniso_U_33
_atom_site_aniso_U_23
_atom_site_aniso_U_13
_atom_site_aniso_U_12
Cu1 0.0313(3) 0.0194(3) 0.0325(3) -0.0007(3) -0.0065(2) 0.0003(3)
N1 0.030(3) 0.054(3) 0.055(3) 0.010(3) 0.016(2) 0.007(3)
N2 0.045(3) 0.023(2) 0.037(3) -0.002(2) -0.010(2) 0.005(2)
O1 0.047(2) 0.044(2) 0.041(2) 0.0094(19) 0.0108(17) 0.011(2)
O2 0.039(2) 0.048(2) 0.051(2) 0.0099(19) 0.0066(17) 0.0099(18)
O3 0.048(2) 0.0253(18) 0.0373(19) 0.0015(18) -0.0165(16) 0.0036(19)
O4 0.054(2) 0.028(2) 0.041(2) -0.0014(17) -0.0264(19) 0.0004(17)
C1 0.041(4) 0.029(3) 0.041(4) -0.013(3) -0.001(3) -0.009(3)
C2 0.041(4) 0.041(3) 0.038(3) -0.003(3) 0.008(3) -0.003(3)
C3 0.042(4) 0.066(4) 0.052(4) -0.007(4) 0.015(3) 0.000(4)
C4 0.081(5) 0.090(5) 0.077(5) 0.028(4) 0.015(4) 0.003(4)
O5 0.091(4) 0.138(5) 0.100(4) -0.018(4) 0.040(3) -0.030(4)
C5 0.045(4) 0.049(4) 0.060(4) -0.012(3) 0.006(3) -0.003(3)
C6 0.053(4) 0.075(5) 0.092(5) 0.001(4) 0.008(3) 0.017(3)
C7 0.030(3) 0.031(3) 0.033(3) 0.004(3) 0.002(2) -0.006(2)
C8 0.034(3) 0.023(2) 0.027(3) 0.003(2) -0.005(2) -0.002(2)
C9 0.045(3) 0.027(3) 0.030(3) 0.005(2) -0.010(2) 0.004(2)
C10 0.097(5) 0.044(3) 0.047(4) -0.007(3) -0.024(3) 0.017(3)
O6 0.054(2) 0.0258(19) 0.039(2) -0.0015(16) -0.0101(18) 0.0115(16)
C11 0.032(3) 0.026(3) 0.032(3) 0.002(2) 0.000(2) 0.000(2)
C12 0.052(4) 0.033(3) 0.037(3) 0.005(3) -0.004(3) 0.008(3)

loop_
_atom_type_symbol
_atom_type_description
_atom_type_scat_dispersion_real
_atom_type_scat_dispersion_imag
_atom_type_scat_source
C C 0.0033 0.0016 'International Tables Vol C Tables 4.2.6.8 and 6.1.1.4'
H H 0.0000 0.0000 'International Tables Vol C Tables 4.2.6.8 and 6.1.1.4'
N N 0.0061 0.0033 'International Tables Vol C Tables 4.2.6.8 and 6.1.1.4'
O O 0.0106 0.0060 'International Tables Vol C Tables 4.2.6.8 and 6.1.1.4'
Cu Cu 0.3201 1.2651 'International Tables Vol C Tables 4.2.6.8 and 6.1.1.4'

loop_
_geom_angle_atom_site_label_1
_geom_angle_atom_site_label_2
_geom_angle_atom_site_label_3
_geom_angle
_geom_angle_site_symmetry_1
_geom_angle_site_symmetry_3
_geom_angle_publ_flag
O4 Cu1 O3 167.69(11) 4_666 2_646 ?
O4 Cu1 O2 87.25(14) 4_666 3_757 ?
O3 Cu1 O2 90.25(13) 2_646 3_757 ?
O4 Cu1 O1 89.78(14) 4_666 . ?
O3 Cu1 O1 90.04(14) 2_646 . ?
O2 Cu1 O1 167.36(12) 3_757 . ?
O4 Cu1 N2 98.93(13) 4_666 . ?
O3 Cu1 N2 93.37(13) 2_646 . ?
O2 Cu1 N2 98.79(14) 3_757 . ?
O1 Cu1 N2 93.80(14) . . ?
O4 Cu1 Cu1 86.52(9) 4_666 3_757 ?
O3 Cu1 Cu1 81.26(9) 2_646 3_757 ?
O2 Cu1 Cu1 85.14(10) 3_757 3_757 ?
O1 Cu1 Cu1 82.41(10) . 3_757 ?
N2 Cu1 Cu1 173.39(10) . 3_757 ?
C5 N1 O5 107.6(4) . . ?
C11 N2 O6 105.9(3) . . ?
C11 N2 Cu1 139.4(3) . . ?
O6 N2 Cu1 113.9(2) . . ?
C1 O1 Cu1 124.5(3) . . ?
C1 O2 Cu1 121.5(3) . 3_757 ?
C7 O3 Cu1 125.2(3) . 2_656 ?
C7 O4 Cu1 119.2(3) . 4_565 ?
O1 C1 O2 126.0(5) . . ?
O1 C1 C2 117.9(5) . . ?
O2 C1 C2 116.1(5) . . ?
C5 C2 C3 105.7(5) . . ?
C5 C2 C1 126.7(5) . . ?
C3 C2 C1 127.5(5) . . ?
O5 C3 C2 109.2(5) . . ?
O5 C3 C4 119.4(6) . . ?
C2 C3 C4 131.3(5) . . ?
C3 O5 N1 107.1(5) . . ?
N1 C5 C2 110.3(5) . . ?
N1 C5 C6 115.6(5) . . ?
C2 C5 C6 134.1(5) . . ?
O4 C7 O3 127.2(4) . . ?
O4 C7 C8 116.7(4) . . ?
O3 C7 C8 116.1(4) . . ?
C9 C8 C11 104.7(4) . . ?
C9 C8 C7 126.8(4) . . ?
C11 C8 C7 128.4(4) . . ?
O6 C9 C8 110.1(4) . . ?
O6 C9 C10 115.0(4) . . ?
C8 C9 C10 134.9(4) . . ?
C9 O6 N2 108.1(3) . . ?
N2 C11 C8 111.3(4) . . ?
N2 C11 C12 119.4(4) . . ?
C8 C11 C12 129.3(4) . . ?

loop_
_geom_bond_atom_site_label_1
_geom_bond_atom_site_label_2
_geom_bond_distance
_geom_bond_site_symmetry_2
_geom_bond_publ_flag
Cu1 O4 1.976(3) 4_666 ?
Cu1 O3 1.978(3) 2_646 ?
Cu1 O2 1.985(3) 3_757 ?
Cu1 O1 1.992(3) . ?
Cu1 N2 2.202(4) . ?
Cu1 Cu1 2.6907(13) 3_757 ?
N1 C5 1.332(6) . ?
N1 O5 1.410(6) . ?
N2 C11 1.316(5) . ?
N2 O6 1.431(4) . ?
O1 C1 1.264(6) . ?
O2 C1 1.273(5) . ?
O2 Cu1 1.985(3) 3_757 ?
O3 C7 1.267(5) . ?
O3 Cu1 1.978(3) 2_656 ?
O4 C7 1.268(5) . ?
O4 Cu1 1.976(3) 4_565 ?
C1 C2 1.503(7) . ?
C2 C5 1.375(6) . ?
C2 C3 1.397(7) . ?
C3 O5 1.346(6) . ?
C3 C4 1.494(7) . ?
C5 C6 1.489(7) . ?
C7 C8 1.505(6) . ?
C8 C9 1.360(6) . ?
C8 C11 1.435(5) . ?
C9 O6 1.359(5) . ?
C9 C10 1.497(6) . ?
C11 C12 1.505(6) . ?
